data_1536615
loop_
_publ_author_name
'Pley, M.'
'Wickleder, M.S.'

_publ_section_title
;
 Pt2 (H S O4)2 (S O4)2, the first binary sulfate of platinum
;
_journal_name_full 'Zeitschrift fuer Anorganische und Allgemeine Chemie'
_journal_page_first 1036
_journal_page_last 1039
_journal_volume 630
_journal_year 2004
_chemical_formula_sum 'H2 O16 Pt2 S4'
_chemical_name_systematic 'Pt2 (H S O4)2 (S O4)2'
_space_group_IT_number 14
_symmetry_space_group_name_Hall '-P 2ybc'
_symmetry_space_group_name_H-M 'P 1 21/c 1'
_cell_angle_alpha 90
_cell_angle_beta 116.323
_cell_angle_gamma 90
_cell_formula_units_Z 2
_cell_length_a 8.686
_cell_length_b 8.2615
_cell_length_c 9.2183
_cell_volume 592.908
_citation_journal_id_ASTM ZAACAB
_cod_data_source_file Pley_ZAACAB_2004_1455.cif
_cod_data_source_block H2O16Pt2S4
_cod_original_cell_volume 592.9077
_cod_database_code 1536615

loop_
_symmetry_equiv_pos_as_xyz
x,y,z
-x,y+1/2,-z+1/2
-x,-y,-z
x,-y-1/2,z-1/2

loop_
_atom_site_label
_atom_site_type_symbol
_atom_site_fract_x
_atom_site_fract_y
_atom_site_fract_z
_atom_site_occupancy
_atom_site_U_iso_or_equiv
O7 O-2 0.4122 0.6152 0.1212 1 0.0
O1 O-2 0.1463 0.0779 0.3487 1 0.0
Pt1 Pt+3 0.0389 0.4438 0.13614 1 0.0
O3 O-2 0.2202 0.3035 0.1169 1 0.0
S1 S+6 0.786 0.72713 0.0475 1 0.0
O5 O-2 0.2141 0.6213 0.2343 1 0.0
S2 S+6 0.2733 0.72157 0.1314 1 0.0
O2 O-2 0.0931 0.3614 0.3752 1 0.0
O6 O-2 0.1307 0.7367 0.9641 1 0.0
O8 O-2 0.3333 0.8753 0.1983 1 0.0
O4 O-2 0.6157 0.7607 0.0252 1 0.0
